data_4506679
loop_
_publ_author_name
'Cai, Song-Liang'
'Zheng, Sheng-Run'
'Wen, Zhen-Zhen'
'Fan, Jun'
'Wang, Ning'
'Zhang, Wei-Guang'

_publ_section_title
;
 Two Types of New Three-Dimensional d--f Heterometallic Coordination
 Polymers Based on 2-(Pyridin-3-yl)-1H-Imidazole-4,5-Dicarboxylate and
 Oxalate Ligands: Syntheses, Structures, Luminescence, and Magnetic
 Properties
;
_journal_issue 9
_journal_name_full 'Crystal Growth &amp; Design'
_journal_page_first 4441
_journal_paper_doi 10.1021/cg300613t
_journal_volume 12
_journal_year 2012
_chemical_formula_sum 'C22 H13 Ag3 N6 O15 Sm2'
_chemical_formula_weight 1225.69
_chemical_name_systematic
; 
 ? 
;
_space_group_IT_number 14
_symmetry_cell_setting monoclinic
_symmetry_space_group_name_Hall '-P 2ybc'
_symmetry_space_group_name_H-M 'P 1 21/c 1'
_atom_sites_solution_hydrogens geom
_atom_sites_solution_primary direct
_atom_sites_solution_secondary difmap
_audit_creation_method SHELXL-97
_cell_angle_alpha 90.00
_cell_angle_beta 117.274(3)
_cell_angle_gamma 90.00
_cell_formula_units_Z 4
_cell_length_a 8.4700(6)
_cell_length_b 23.5866(17)
_cell_length_c 15.4231(9)
_cell_measurement_reflns_used 7507
_cell_measurement_temperature 298(2)
_cell_measurement_theta_max 27.92
_cell_measurement_theta_min 2.57
_cell_volume 2738.7(3)
_computing_cell_refinement 'Bruker SAINT'
_computing_data_collection 'Bruker APEX2'
_computing_data_reduction 'Bruker SAINT'
_computing_molecular_graphics 'Bruker SHELXTL'
_computing_publication_material 'Bruker SHELXTL'
_computing_structure_refinement 'SHELXL-97 (Sheldrick, 2008)'
_computing_structure_solution 'SHELXS-97 (Sheldrick, 2008)'
_diffrn_ambient_temperature 298(2)
_diffrn_measured_fraction_theta_full 0.956
_diffrn_measured_fraction_theta_max 0.956
_diffrn_radiation_monochromator graphite
_diffrn_radiation_source 'fine-focus sealed tube'
_diffrn_radiation_type MoK\a
_diffrn_radiation_wavelength 0.71073
_diffrn_reflns_av_R_equivalents 0.0466
_diffrn_reflns_av_sigmaI/netI 0.0536
_diffrn_reflns_limit_h_max 10
_diffrn_reflns_limit_h_min -10
_diffrn_reflns_limit_k_max 28
_diffrn_reflns_limit_k_min -28
_diffrn_reflns_limit_l_max 18
_diffrn_reflns_limit_l_min -18
_diffrn_reflns_number 18596
_diffrn_reflns_theta_full 25.00
_diffrn_reflns_theta_max 25.00
_diffrn_reflns_theta_min 1.72
_exptl_absorpt_coefficient_mu 6.419
_exptl_absorpt_correction_T_max 0.2862
_exptl_absorpt_correction_T_min 0.2409
_exptl_absorpt_correction_type multi-scan
_exptl_absorpt_process_details 'SADABS (Sheldrick, 1996)'
_exptl_crystal_colour yellow
_exptl_crystal_density_diffrn 2.973
_exptl_crystal_density_method 'not measured'
_exptl_crystal_description block
_exptl_crystal_F_000 2288
_exptl_crystal_size_max 0.31
_exptl_crystal_size_mid 0.29
_exptl_crystal_size_min 0.26
_refine_diff_density_max 4.433
_refine_diff_density_min -4.733
_refine_diff_density_rms 0.688
_refine_ls_extinction_method none
_refine_ls_goodness_of_fit_ref 1.094
_refine_ls_hydrogen_treatment constr
_refine_ls_matrix_type full
_refine_ls_number_parameters 433
_refine_ls_number_reflns 4612
_refine_ls_number_restraints 138
_refine_ls_restrained_S_all 1.079
_refine_ls_R_factor_all 0.1414
_refine_ls_R_factor_gt 0.1122
_refine_ls_shift/su_max 0.000
_refine_ls_shift/su_mean 0.000
_refine_ls_structure_factor_coef Fsqd
_refine_ls_weighting_details 'calc w=1/[\s^2^(Fo^2^)+(0.0100P)^2^+588.0000P] where P=(Fo^2^+2Fc^2^)/3'
_refine_ls_weighting_scheme calc
_refine_ls_wR_factor_gt 0.2376
_refine_ls_wR_factor_ref 0.2607
_reflns_number_gt 3542
_reflns_number_total 4612
_reflns_threshold_expression >2sigma(I)
_cod_data_source_file cg300613t_si_001.cif
_cod_data_source_block Sm-Ag
_cod_depositor_comments
;
The following automatic conversions were performed:

'_symmetry_cell_setting' value 'Monoclinic' changed to 'monoclinic'
according to /home/saulius/struct/CIF-dictionaries/cif_core.dic
dictionary named 'cif_core.dic' version 2.4.2 from 2011-04-26.

Automatic conversion script
Id: cif_fix_values 1891 2012-01-12 08:04:46Z andrius 
;
_cod_original_sg_symbol_H-M P2(1)/c
_cod_database_code 4506679

loop_
_symmetry_equiv_pos_as_xyz
'x, y, z'
'-x, y+1/2, -z+1/2'
'-x, -y, -z'
'x, -y-1/2, z-1/2'

loop_
_atom_site_label
_atom_site_type_symbol
_atom_site_fract_x
_atom_site_fract_y
_atom_site_fract_z
_atom_site_U_iso_or_equiv
_atom_site_adp_type
_atom_site_occupancy
_atom_site_symmetry_multiplicity
_atom_site_calc_flag
_atom_site_refinement_flags
Sm1 Sm 1.00028(18) 0.74034(6) 0.34466(10) 0.0259(4) Uani 1 1 d .
Sm2 Sm 1.15883(17) 0.72289(6) 0.64871(10) 0.0247(4) Uani 1 1 d .
Ag1 Ag 0.7636(4) 0.92924(13) 0.32090(19) 0.0539(8) Uani 1 1 d .
Ag2 Ag 1.0120(4) 0.98243(11) 0.77392(17) 0.0434(6) Uani 1 1 d .
Ag3 Ag 0.3194(4) 1.06605(12) 0.22462(18) 0.0501(7) Uani 1 1 d .
O1 O 0.927(3) 0.8358(11) 0.3843(13) 0.048(6) Uani 1 1 d .
O1W O 1.315(3) 0.7434(10) 0.4332(16) 0.044(6) Uani 1 1 d .
H1WA H 1.3415 0.7427 0.4934 0.053 Uiso 1 1 d R
H1WB H 1.4051 0.7322 0.4276 0.053 Uiso 1 1 d R
O2 O 1.090(3) 0.7945(9) 0.5257(13) 0.035(5) Uani 1 1 d .
O2W O 0.828(3) 0.7191(10) 0.5605(14) 0.043(5) Uani 1 1 d .
H2WA H 0.7621 0.6919 0.5272 0.051 Uiso 1 1 d R
H2WB H 0.8103 0.7437 0.5166 0.051 Uiso 1 1 d R
O3 O 1.070(3) 0.8025(9) 0.7181(16) 0.041(5) Uani 1 1 d .
O4 O 1.237(4) 0.8825(12) 0.7808(18) 0.068(8) Uani 1 1 d .
O5 O 0.934(3) 0.6364(10) 0.3519(14) 0.040(5) Uani 1 1 d .
O6 O 1.079(3) 0.6808(9) 0.4924(15) 0.037(5) Uani 1 1 d U
O7 O 1.262(3) 0.6320(10) 0.6766(16) 0.043(5) Uani 1 1 d .
O8 O 1.252(3) 0.5464(10) 0.7379(16) 0.050(6) Uani 1 1 d .
O9 O 0.731(3) 0.7347(9) 0.3695(15) 0.038(5) Uani 1 1 d U
O10 O 0.435(3) 0.7547(10) 0.3014(16) 0.045(5) Uani 1 1 d U
O11 O 0.722(3) 0.7437(9) 0.1944(16) 0.040(5) Uani 1 1 d .
O12 O 0.428(3) 0.7618(10) 0.1266(13) 0.038(5) Uani 1 1 d .
O13 O 1.075(2) 0.8055(7) 0.2608(12) 0.027(4) Uani 1 1 d U
H13 H 1.0564 0.8257 0.2985 0.032 Uiso 1 1 d R
N1 N 0.848(4) 0.9273(13) 0.4744(19) 0.046(7) Uani 1 1 d .
N2 N 0.944(3) 0.9440(10) 0.6351(17) 0.034(6) Uani 1 1 d .
N3 N 0.495(4) 1.0642(13) 0.378(2) 0.050(8) Uani 1 1 d .
N4 N 0.916(3) 0.5247(10) 0.5879(16) 0.029(5) Uani 1 1 d U
N5 N 0.796(3) 0.5555(10) 0.4351(17) 0.030(5) Uani 1 1 d U
N6 N 0.375(3) 0.4388(14) 0.3319(18) 0.047(7) Uani 1 1 d .
C1 C 0.990(4) 0.8357(13) 0.475(2) 0.033(4) Uani 1 1 d U
C2 C 0.948(4) 0.8809(13) 0.527(2) 0.033(3) Uani 1 1 d U
C3 C 1.001(4) 0.8904(13) 0.624(2) 0.033(3) Uani 1 1 d U
C4 C 1.124(4) 0.8560(13) 0.715(2) 0.033(4) Uani 1 1 d U
C5 C 0.845(4) 0.9608(15) 0.541(2) 0.042(4) Uani 1 1 d U
C6 C 0.740(4) 1.0131(15) 0.510(2) 0.042(3) Uani 1 1 d U
C7 C 0.760(4) 1.0584(15) 0.573(2) 0.042(3) Uani 1 1 d U
H7 H 0.8470 1.0572 0.6380 0.051 Uiso 1 1 calc R
C8 C 0.646(4) 1.1050(15) 0.539(2) 0.042(3) Uani 1 1 d U
H8 H 0.6526 1.1341 0.5810 0.051 Uiso 1 1 calc R
C9 C 0.519(4) 1.1078(15) 0.438(2) 0.042(4) Uani 1 1 d U
H9 H 0.4523 1.1406 0.4133 0.051 Uiso 1 1 calc R
C10 C 0.598(4) 1.0164(15) 0.415(2) 0.042(4) Uani 1 1 d U
H10 H 0.5705 0.9845 0.3756 0.051 Uiso 1 1 calc R
C11 C 0.985(4) 0.6375(12) 0.446(2) 0.029(3) Uani 1 1 d U
C12 C 0.941(4) 0.5912(12) 0.491(2) 0.029(3) Uani 1 1 d U
C13 C 1.012(4) 0.5683(12) 0.584(2) 0.029(3) Uani 1 1 d U
C14 C 1.193(4) 0.5844(12) 0.672(2) 0.029(3) Uani 1 1 d U
C15 C 0.789(4) 0.5198(12) 0.498(2) 0.035(3) Uani 1 1 d U
C16 C 0.646(4) 0.4783(12) 0.461(2) 0.034(3) Uani 1 1 d U
C17 C 0.649(4) 0.4323(12) 0.518(2) 0.035(3) Uani 1 1 d U
H17 H 0.7469 0.4277 0.5791 0.042 Uiso 1 1 calc R
C18 C 0.515(4) 0.3940(12) 0.489(2) 0.034(3) Uani 1 1 d U
H18 H 0.5109 0.3681 0.5337 0.041 Uiso 1 1 calc R
C19 C 0.383(4) 0.3934(12) 0.392(2) 0.034(3) Uani 1 1 d U
H19 H 0.3023 0.3636 0.3681 0.041 Uiso 1 1 calc R
C20 C 0.506(4) 0.4789(12) 0.368(2) 0.034(3) Uani 1 1 d U
H20 H 0.5007 0.5088 0.3277 0.041 Uiso 1 1 calc R
C21 C 0.580(4) 0.7474(12) 0.303(2) 0.034(5) Uani 1 1 d U
C22 C 0.577(4) 0.7512(12) 0.199(2) 0.034(5) Uani 1 1 d U

loop_
_atom_site_aniso_label
_atom_site_aniso_U_11
_atom_site_aniso_U_22
_atom_site_aniso_U_33
_atom_site_aniso_U_23
_atom_site_aniso_U_13
_atom_site_aniso_U_12
Sm1 0.0222(7) 0.0315(8) 0.0242(7) 0.0010(6) 0.0109(6) 0.0003(6)
Sm2 0.0207(7) 0.0301(8) 0.0222(7) 0.0007(6) 0.0091(6) 0.0010(5)
Ag1 0.0650(18) 0.0618(18) 0.0333(14) 0.0062(12) 0.0212(13) 0.0220(15)
Ag2 0.0535(15) 0.0432(14) 0.0297(12) -0.0071(10) 0.0157(11) 0.0085(12)
Ag3 0.0539(16) 0.0546(17) 0.0315(13) -0.0014(11) 0.0106(12) 0.0150(13)
O1 0.045(13) 0.090(19) 0.008(9) 0.006(10) 0.009(9) 0.009(12)
O1W 0.031(11) 0.063(15) 0.041(13) 0.022(11) 0.020(10) 0.015(11)
O2 0.045(12) 0.039(12) 0.022(10) 0.001(9) 0.018(9) 0.003(10)
O2W 0.048(13) 0.053(14) 0.022(11) 0.003(10) 0.013(10) -0.002(11)
O3 0.030(11) 0.037(12) 0.052(14) 0.009(10) 0.016(10) 0.004(9)
O4 0.074(19) 0.062(17) 0.038(14) 0.007(13) -0.002(13) -0.009(15)
O5 0.038(12) 0.056(14) 0.027(11) -0.008(10) 0.016(9) -0.015(10)
O6 0.043(8) 0.034(8) 0.039(8) 0.012(6) 0.022(6) -0.015(6)
O7 0.040(12) 0.052(14) 0.039(12) 0.007(10) 0.018(10) -0.012(11)
O8 0.033(12) 0.055(15) 0.036(12) 0.015(11) -0.007(10) -0.013(11)
O9 0.029(7) 0.045(8) 0.040(8) 0.004(6) 0.016(6) 0.002(6)
O10 0.033(8) 0.058(9) 0.046(8) -0.002(6) 0.021(6) 0.000(6)
O11 0.031(11) 0.045(13) 0.057(14) 0.011(11) 0.032(11) -0.001(10)
O12 0.029(11) 0.061(14) 0.019(10) 0.016(9) 0.007(9) 0.006(10)
O13 0.036(7) 0.023(7) 0.018(6) -0.011(5) 0.009(5) 0.001(6)
N1 0.041(15) 0.07(2) 0.037(15) -0.005(14) 0.028(13) 0.008(14)
N2 0.049(15) 0.027(12) 0.028(13) -0.015(10) 0.019(12) -0.005(11)
N3 0.045(16) 0.06(2) 0.035(15) -0.025(14) 0.015(13) 0.001(15)
N4 0.034(8) 0.032(8) 0.022(7) 0.002(6) 0.012(6) 0.003(6)
N5 0.023(8) 0.032(8) 0.030(8) 0.006(6) 0.009(6) -0.001(6)
N6 0.018(12) 0.08(2) 0.027(14) -0.005(13) 0.000(10) -0.021(13)
C1 0.031(8) 0.035(8) 0.032(8) -0.007(7) 0.014(7) 0.000(7)
C2 0.031(8) 0.035(8) 0.032(8) -0.007(7) 0.014(6) 0.000(6)
C3 0.031(8) 0.035(8) 0.032(8) -0.007(7) 0.014(6) 0.000(6)
C4 0.031(8) 0.036(8) 0.032(8) -0.006(7) 0.015(7) 0.000(7)
C5 0.042(7) 0.055(9) 0.021(6) 0.007(6) 0.007(6) 0.013(7)
C6 0.042(7) 0.055(8) 0.021(6) 0.007(6) 0.007(6) 0.013(6)
C7 0.042(7) 0.055(8) 0.022(6) 0.007(6) 0.007(6) 0.014(6)
C8 0.042(7) 0.055(8) 0.022(6) 0.007(6) 0.007(6) 0.014(6)
C9 0.041(8) 0.055(9) 0.022(7) 0.006(6) 0.007(6) 0.014(7)
C10 0.042(7) 0.055(9) 0.021(6) 0.007(6) 0.007(6) 0.013(7)
C11 0.029(7) 0.032(8) 0.024(7) 0.000(6) 0.009(6) 0.001(6)
C12 0.029(7) 0.032(8) 0.024(7) -0.001(6) 0.009(6) 0.002(6)
C13 0.029(7) 0.033(8) 0.023(7) -0.001(6) 0.009(6) 0.001(6)
C14 0.028(7) 0.033(8) 0.023(7) -0.001(6) 0.009(6) 0.001(6)
C15 0.036(7) 0.029(7) 0.039(7) 0.002(6) 0.017(6) 0.005(6)
C16 0.036(7) 0.029(6) 0.039(7) 0.002(5) 0.018(6) 0.005(5)
C17 0.036(7) 0.029(6) 0.039(7) 0.002(5) 0.018(6) 0.004(5)
C18 0.036(7) 0.029(6) 0.039(7) 0.002(5) 0.018(6) 0.004(5)
C19 0.036(7) 0.030(7) 0.039(7) 0.003(6) 0.018(6) 0.003(6)
C20 0.036(7) 0.029(7) 0.038(7) 0.001(6) 0.018(6) 0.004(6)
C21 0.025(10) 0.031(11) 0.050(13) -0.016(10) 0.021(10) -0.020(9)
C22 0.025(10) 0.031(11) 0.050(13) -0.016(10) 0.021(10) -0.020(9)

loop_
_atom_type_symbol
_atom_type_description
_atom_type_scat_dispersion_real
_atom_type_scat_dispersion_imag
_atom_type_scat_source
C C 0.0033 0.0016 'International Tables Vol C Tables 4.2.6.8 and 6.1.1.4'
H H 0.0000 0.0000 'International Tables Vol C Tables 4.2.6.8 and 6.1.1.4'
Ag Ag -0.8971 1.1015 'International Tables Vol C Tables 4.2.6.8 and 6.1.1.4'
N N 0.0061 0.0033 'International Tables Vol C Tables 4.2.6.8 and 6.1.1.4'
O O 0.0106 0.0060 'International Tables Vol C Tables 4.2.6.8 and 6.1.1.4'
Sm Sm -0.1638 3.4418 'International Tables Vol C Tables 4.2.6.8 and 6.1.1.4'

loop_
_geom_angle_atom_site_label_1
_geom_angle_atom_site_label_2
_geom_angle_atom_site_label_3
_geom_angle
_geom_angle_site_symmetry_1
_geom_angle_site_symmetry_3
O13 Sm1 O1W 77.1(7) . .
O13 Sm1 O11 80.6(6) . .
O1W Sm1 O11 152.8(7) . .
O13 Sm1 O9 129.5(7) . .
O1W Sm1 O9 141.4(7) . .
O11 Sm1 O9 65.8(7) . .
O13 Sm1 O1 72.1(7) . .
O1W Sm1 O1 99.9(8) . .
O11 Sm1 O1 87.8(7) . .
O9 Sm1 O1 70.1(7) . .
O13 Sm1 O6 150.7(6) . .
O1W Sm1 O6 74.5(7) . .
O11 Sm1 O6 128.6(6) . .
O9 Sm1 O6 73.0(7) . .
O1 Sm1 O6 106.1(7) . .
O13 Sm1 O3 66.6(7) . 4_575
O1W Sm1 O3 81.7(7) . 4_575
O11 Sm1 O3 75.1(7) . 4_575
O9 Sm1 O3 131.5(7) . 4_575
O1 Sm1 O3 137.2(7) . 4_575
O6 Sm1 O3 115.3(7) . 4_575
O13 Sm1 O5 143.6(6) . .
O1W Sm1 O5 102.5(7) . .
O11 Sm1 O5 86.3(7) . .
O9 Sm1 O5 72.7(7) . .
O1 Sm1 O5 141.5(7) . .
O6 Sm1 O5 52.1(7) . .
O3 Sm1 O5 77.3(7) 4_575 .
O13 Sm1 O2 103.7(6) . .
O1W Sm1 O2 72.4(7) . .
O11 Sm1 O2 128.8(6) . .
O9 Sm1 O2 73.9(6) . .
O1 Sm1 O2 48.3(6) . .
O6 Sm1 O2 61.0(6) . .
O3 Sm1 O2 154.0(6) 4_575 .
O5 Sm1 O2 110.9(6) . .
O13 Sm1 Sm2 29.8(4) . 4_575
O1W Sm1 Sm2 75.3(5) . 4_575
O11 Sm1 Sm2 77.6(4) . 4_575
O9 Sm1 Sm2 142.5(5) . 4_575
O1 Sm1 Sm2 101.6(5) . 4_575
O6 Sm1 Sm2 141.8(5) . 4_575
O3 Sm1 Sm2 36.9(5) 4_575 4_575
O5 Sm1 Sm2 114.2(4) . 4_575
O2 Sm1 Sm2 128.8(4) . 4_575
O13 Sm1 H13 20.8 . .
O1W Sm1 H13 79.1 . .
O11 Sm1 H13 85.6 . .
O9 Sm1 H13 115.9 . .
O1 Sm1 H13 51.8 . .
O6 Sm1 H13 141.6 . .
O3 Sm1 H13 87.4 4_575 .
O5 Sm1 H13 164.1 . .
O2 Sm1 H13 84.8 . .
Sm2 Sm1 H13 50.6 4_575 .
O13 Sm2 O7 78.8(7) 4_576 .
O13 Sm2 O6 127.2(6) 4_576 .
O7 Sm2 O6 73.0(7) . .
O13 Sm2 O2 140.0(7) 4_576 .
O7 Sm2 O2 138.0(7) . .
O6 Sm2 O2 69.1(7) . .
O13 Sm2 O3 67.9(7) 4_576 .
O7 Sm2 O3 143.9(7) . .
O6 Sm2 O3 139.1(7) . .
O2 Sm2 O3 78.0(7) . .
O13 Sm2 O12 141.5(7) 4_576 4_676
O7 Sm2 O12 82.3(8) . 4_676
O6 Sm2 O12 77.1(6) . 4_676
O2 Sm2 O12 72.3(7) . 4_676
O3 Sm2 O12 115.7(7) . 4_676
O13 Sm2 O2W 74.7(6) 4_576 .
O7 Sm2 O2W 107.9(8) . .
O6 Sm2 O2W 73.0(7) . .
O2 Sm2 O2W 77.7(7) . .
O3 Sm2 O2W 76.8(7) . .
O12 Sm2 O2W 143.5(6) 4_676 .
O13 Sm2 O10 80.1(7) 4_576 4_676
O7 Sm2 O10 84.7(8) . 4_676
O6 Sm2 O10 138.2(7) . 4_676
O2 Sm2 O10 112.3(7) . 4_676
O3 Sm2 O10 76.6(7) . 4_676
O12 Sm2 O10 65.0(6) 4_676 4_676
O2W Sm2 O10 148.7(7) . 4_676
O13 Sm2 Sm1 30.1(5) 4_576 4_576
O7 Sm2 Sm1 107.4(5) . 4_576
O6 Sm2 Sm1 145.7(5) . 4_576
O2 Sm2 Sm1 114.0(5) . 4_576
O3 Sm2 Sm1 37.9(5) . 4_576
O12 Sm2 Sm1 137.2(4) 4_676 4_576
O2W Sm2 Sm1 74.5(5) . 4_576
O10 Sm2 Sm1 74.4(5) 4_676 4_576
N6 Ag1 N1 166.7(10) 2_655 .
N6 Ag1 O1 116.6(9) 2_655 .
N1 Ag1 O1 73.1(9) . .
N2 Ag2 N4 177.4(9) . 2_756
N2 Ag2 Ag3 91.3(7) . 3_676
N4 Ag2 Ag3 90.6(6) 2_756 3_676
N3 Ag3 N5 163.3(10) . 2_655
N3 Ag3 O5 122.6(9) . 2_655
N5 Ag3 O5 73.0(7) 2_655 2_655
N3 Ag3 Ag2 99.2(8) . 3_676
N5 Ag3 Ag2 91.7(6) 2_655 3_676
O5 Ag3 Ag2 70.2(5) 2_655 3_676
C1 O1 Sm1 104(2) . .
C1 O1 Ag1 108(2) . .
Sm1 O1 Ag1 147.4(8) . .
Sm1 O1W H1WA 107.1 . .
Sm1 O1W H1WB 139.3 . .
H1WA O1W H1WB 107.7 . .
C1 O2 Sm2 149.4(19) . .
C1 O2 Sm1 86.7(15) . .
Sm2 O2 Sm1 108.6(7) . .
Sm2 O2W H2WA 128.2 . .
Sm2 O2W H2WB 98.8 . .
H2WA O2W H2WB 101.8 . .
C4 O3 Sm2 122.0(17) . .
C4 O3 Sm1 127.3(18) . 4_576
Sm2 O3 Sm1 105.2(8) . 4_576
C11 O5 Sm1 93.6(17) . .
C11 O5 Ag3 107.9(17) . 2_645
Sm1 O5 Ag3 140.4(9) . 2_645
C11 O6 Sm2 134.9(17) . .
C11 O6 Sm1 95.6(16) . .
Sm2 O6 Sm1 121.3(8) . .
C14 O7 Sm2 134.4(19) . .
C21 O9 Sm1 121.7(18) . .
C21 O10 Sm2 123(2) . 4_475
C22 O11 Sm1 119(2) . .
C22 O12 Sm2 121.1(17) . 4_475
Sm2 O13 Sm1 120.2(8) 4_575 .
Sm2 O13 H13 161.0 4_575 .
Sm1 O13 H13 78.5 . .
C5 N1 C2 104(3) . .
C5 N1 Ag1 138(2) . .
C2 N1 Ag1 117.9(19) . .
C5 N2 C3 102(2) . .
C5 N2 Ag2 134(2) . .
C3 N2 Ag2 124(2) . .
C9 N3 C10 119(3) . .
C9 N3 Ag3 124(2) . .
C10 N3 Ag3 117(2) . .
C15 N4 C13 104(2) . .
C15 N4 Ag2 136(2) . 2_746
C13 N4 Ag2 119.9(18) . 2_746
C15 N5 C12 105(2) . .
C15 N5 Ag3 139(2) . 2_645
C12 N5 Ag3 115.6(17) . 2_645
C20 N6 C19 118(2) . .
C20 N6 Ag1 118(2) . 2_645
C19 N6 Ag1 120(2) . 2_645
O1 C1 O2 120(3) . .
O1 C1 C2 122(3) . .
O2 C1 C2 118(3) . .
C3 C2 N1 108(3) . .
C3 C2 C1 132(3) . .
N1 C2 C1 119(3) . .
C2 C3 N2 109(3) . .
C2 C3 C4 131(3) . .
N2 C3 C4 119(2) . .
O4 C4 O3 128(3) . .
O4 C4 C3 116(3) . .
O3 C4 C3 115(2) . .
N1 C5 N2 116(3) . .
N1 C5 C6 118(3) . .
N2 C5 C6 126(3) . .
C10 C6 C7 117(3) . .
C10 C6 C5 119(3) . .
C7 C6 C5 123(3) . .
C8 C7 C6 119(3) . .
C8 C7 H7 120.3 . .
C6 C7 H7 120.3 . .
C7 C8 C9 120(3) . .
C7 C8 H8 120.2 . .
C9 C8 H8 120.2 . .
N3 C9 C8 121(3) . .
N3 C9 H9 119.5 . .
C8 C9 H9 119.5 . .
N3 C10 C6 124(3) . .
N3 C10 H10 118.2 . .
C6 C10 H10 118.2 . .
O6 C11 O5 116(3) . .
O6 C11 C12 124(2) . .
O5 C11 C12 120(3) . .
C13 C12 N5 104(2) . .
C13 C12 C11 136(3) . .
N5 C12 C11 120(2) . .
N4 C13 C12 111(2) . .
N4 C13 C14 121(2) . .
C12 C13 C14 127(3) . .
O7 C14 O8 126(3) . .
O7 C14 C13 121(2) . .
O8 C14 C13 114(2) . .
N5 C15 N4 116(3) . .
N5 C15 C16 117(3) . .
N4 C15 C16 128(3) . .
C20 C16 C17 115(3) . .
C20 C16 C15 125(3) . .
C17 C16 C15 120(3) . .
C18 C17 C16 123(3) . .
C18 C17 H17 118.6 . .
C16 C17 H17 118.6 . .
C17 C18 C19 120(3) . .
C17 C18 H18 120.1 . .
C19 C18 H18 120.1 . .
N6 C19 C18 118(3) . .
N6 C19 H19 120.8 . .
C18 C19 H19 120.8 . .
N6 C20 C16 125(3) . .
N6 C20 H20 117.6 . .
C16 C20 H20 117.6 . .
O10 C21 O9 133(3) . .
O10 C21 C22 115(3) . .
O9 C21 C22 112(2) . .
O11 C22 O12 125(3) . .
O11 C22 C21 118(3) . .
O12 C22 C21 116(2) . .

loop_
_geom_bond_atom_site_label_1
_geom_bond_atom_site_label_2
_geom_bond_distance
_geom_bond_site_symmetry_2
Sm1 O13 2.275(19) .
Sm1 O1W 2.37(2) .
Sm1 O11 2.44(2) .
Sm1 O9 2.48(2) .
Sm1 O1 2.49(3) .
Sm1 O6 2.494(19) .
Sm1 O3 2.50(2) 4_575
Sm1 O5 2.53(2) .
Sm1 O2 2.840(19) .
Sm1 H13 2.2585 .
Sm2 O13 2.254(18) 4_576
Sm2 O7 2.28(2) .
Sm2 O6 2.40(2) .
Sm2 O2 2.403(19) .
Sm2 O3 2.44(2) .
Sm2 O12 2.48(2) 4_676
Sm2 O2W 2.49(2) .
Sm2 O10 2.50(2) 4_676
Ag1 N6 2.11(2) 2_655
Ag1 N1 2.14(3) .
Ag1 O1 2.55(2) .
Ag2 N2 2.15(2) .
Ag2 N4 2.17(2) 2_756
Ag2 Ag3 3.040(4) 3_676
Ag3 N3 2.15(3) .
Ag3 N5 2.21(2) 2_655
Ag3 O5 2.54(2) 2_655
Ag3 Ag2 3.041(4) 3_676
O1 C1 1.25(3) .
O1W H1WA 0.8500 .
O1W H1WB 0.8500 .
O2 C1 1.29(3) .
O2W H2WA 0.8500 .
O2W H2WB 0.8504 .
O3 C4 1.35(4) .
O3 Sm1 2.50(2) 4_576
O4 C4 1.20(4) .
O5 C11 1.31(3) .
O5 Ag3 2.54(2) 2_645
O6 C11 1.29(3) .
O7 C14 1.26(3) .
O8 C14 1.27(3) .
O9 C21 1.25(4) .
O10 C21 1.23(3) .
O10 Sm2 2.50(2) 4_475
O11 C22 1.27(3) .
O12 C22 1.27(4) .
O12 Sm2 2.48(2) 4_475
O13 Sm2 2.254(18) 4_575
O13 H13 0.8196 .
N1 C5 1.31(4) .
N1 C2 1.39(4) .
N2 C5 1.36(4) .
N2 C3 1.39(4) .
N3 C9 1.33(4) .
N3 C10 1.37(4) .
N4 C15 1.31(4) .
N4 C13 1.33(4) .
N4 Ag2 2.17(2) 2_746
N5 C15 1.31(4) .
N5 C12 1.42(4) .
N5 Ag3 2.21(2) 2_645
N6 C20 1.37(4) .
N6 C19 1.40(4) .
N6 Ag1 2.11(2) 2_645
C1 C2 1.47(4) .
C2 C3 1.37(4) .
C3 C4 1.55(4) .
C5 C6 1.46(4) .
C6 C10 1.41(4) .
C6 C7 1.41(5) .
C7 C8 1.40(4) .
C7 H7 0.9300 .
C8 C9 1.43(4) .
C8 H8 0.9300 .
C9 H9 0.9300 .
C10 H10 0.9300 .
C11 C12 1.43(4) .
C12 C13 1.38(4) .
C13 C14 1.56(4) .
C15 C16 1.45(4) .
C16 C20 1.37(4) .
C16 C17 1.39(4) .
C17 C18 1.36(4) .
C17 H17 0.9300 .
C18 C19 1.40(4) .
C18 H18 0.9300 .
C19 H19 0.9300 .
C20 H20 0.9300 .
C21 C22 1.60(4) .

loop_
_geom_torsion_atom_site_label_1
_geom_torsion_atom_site_label_2
_geom_torsion_atom_site_label_3
_geom_torsion_atom_site_label_4
_geom_torsion
_geom_torsion_site_symmetry_1
_geom_torsion_site_symmetry_4
O13 Sm1 O1 C1 -133(2) . .
O1W Sm1 O1 C1 -60(2) . .
O11 Sm1 O1 C1 146.1(19) . .
O9 Sm1 O1 C1 81.1(19) . .
O6 Sm1 O1 C1 16(2) . .
O3 Sm1 O1 C1 -148.7(17) 4_575 .
O5 Sm1 O1 C1 65(2) . .
O2 Sm1 O1 C1 -4.7(17) . .
Sm2 Sm1 O1 C1 -137.1(18) 4_575 .
O13 Sm1 O1 Ag1 54.1(18) . .
O1W Sm1 O1 Ag1 126.9(18) . .
O11 Sm1 O1 Ag1 -26.8(19) . .
O9 Sm1 O1 Ag1 -91.8(19) . .
O6 Sm1 O1 Ag1 -156.5(17) . .
O3 Sm1 O1 Ag1 38(2) 4_575 .
O5 Sm1 O1 Ag1 -108.1(18) . .
O2 Sm1 O1 Ag1 -178(2) . .
Sm2 Sm1 O1 Ag1 50.1(19) 4_575 .
N6 Ag1 O1 C1 -175(2) 2_655 .
N1 Ag1 O1 C1 -5(2) . .
N6 Ag1 O1 Sm1 -2(2) 2_655 .
N1 Ag1 O1 Sm1 168(2) . .
O13 Sm2 O2 C1 -7(4) 4_576 .
O7 Sm2 O2 C1 143(3) . .
O6 Sm2 O2 C1 116(4) . .
O3 Sm2 O2 C1 -39(4) . .
O12 Sm2 O2 C1 -161(4) 4_676 .
O2W Sm2 O2 C1 40(4) . .
O10 Sm2 O2 C1 -109(4) 4_676 .
Sm1 Sm2 O2 C1 -27(4) 4_576 .
O13 Sm2 O2 Sm1 -124.1(9) 4_576 .
O7 Sm2 O2 Sm1 26.5(14) . .
O6 Sm2 O2 Sm1 -0.6(7) . .
O3 Sm2 O2 Sm1 -155.7(9) . .
O12 Sm2 O2 Sm1 82.0(8) 4_676 .
O2W Sm2 O2 Sm1 -76.8(8) . .
O10 Sm2 O2 Sm1 134.3(7) 4_676 .
Sm1 Sm2 O2 Sm1 -143.5(4) 4_576 .
O13 Sm1 O2 C1 54.6(17) . .
O1W Sm1 O2 C1 126.1(17) . .
O11 Sm1 O2 C1 -34.2(19) . .
O9 Sm1 O2 C1 -73.1(17) . .
O1 Sm1 O2 C1 4.4(16) . .
O6 Sm1 O2 C1 -152.3(18) . .
O3 Sm1 O2 C1 119(2) 4_575 .
O5 Sm1 O2 C1 -136.9(16) . .
Sm2 Sm1 O2 C1 72.7(17) 4_575 .
O13 Sm1 O2 Sm2 -152.5(7) . .
O1W Sm1 O2 Sm2 -81.1(8) . .
O11 Sm1 O2 Sm2 118.6(8) . .
O9 Sm1 O2 Sm2 79.8(8) . .
O1 Sm1 O2 Sm2 157.3(12) . .
O6 Sm1 O2 Sm2 0.6(7) . .
O3 Sm1 O2 Sm2 -88.2(16) 4_575 .
O5 Sm1 O2 Sm2 15.9(10) . .
Sm2 Sm1 O2 Sm2 -134.5(5) 4_575 .
O13 Sm2 O3 C4 158(2) 4_576 .
O7 Sm2 O3 C4 135(2) . .
O6 Sm2 O3 C4 -80(2) . .
O2 Sm2 O3 C4 -43(2) . .
O12 Sm2 O3 C4 21(2) 4_676 .
O2W Sm2 O3 C4 -123(2) . .
O10 Sm2 O3 C4 74(2) 4_676 .
Sm1 Sm2 O3 C4 155(3) 4_576 .
O13 Sm2 O3 Sm1 3.0(6) 4_576 4_576
O7 Sm2 O3 Sm1 -20.9(16) . 4_576
O6 Sm2 O3 Sm1 124.8(9) . 4_576
O2 Sm2 O3 Sm1 161.6(9) . 4_576
O12 Sm2 O3 Sm1 -135.0(7) 4_676 4_576
O2W Sm2 O3 Sm1 81.6(8) . 4_576
O10 Sm2 O3 Sm1 -81.7(8) 4_676 4_576
O13 Sm1 O5 C11 153.2(15) . .
O1W Sm1 O5 C11 68.0(17) . .
O11 Sm1 O5 C11 -138.0(17) . .
O9 Sm1 O5 C11 -72.2(16) . .
O1 Sm1 O5 C11 -56(2) . .
O6 Sm1 O5 C11 9.4(15) . .
O3 Sm1 O5 C11 146.4(17) 4_575 .
O2 Sm1 O5 C11 -7.7(18) . .
Sm2 Sm1 O5 C11 147.4(15) 4_575 .
O13 Sm1 O5 Ag3 -82.8(17) . 2_645
O1W Sm1 O5 Ag3 -168.0(13) . 2_645
O11 Sm1 O5 Ag3 -14.0(13) . 2_645
O9 Sm1 O5 Ag3 51.8(13) . 2_645
O1 Sm1 O5 Ag3 67.9(17) . 2_645
O6 Sm1 O5 Ag3 133.4(17) . 2_645
O3 Sm1 O5 Ag3 -89.6(13) 4_575 2_645
O2 Sm1 O5 Ag3 116.3(13) . 2_645
Sm2 Sm1 O5 Ag3 -88.6(13) 4_575 2_645
O13 Sm2 O6 C11 -2(3) 4_576 .
O7 Sm2 O6 C11 59(3) . .
O2 Sm2 O6 C11 -139(3) . .
O3 Sm2 O6 C11 -101(3) . .
O12 Sm2 O6 C11 145(3) 4_676 .
O2W Sm2 O6 C11 -56(3) . .
O10 Sm2 O6 C11 120(3) 4_676 .
Sm1 Sm2 O6 C11 -37(3) 4_576 .
O13 Sm2 O6 Sm1 138.4(8) 4_576 .
O7 Sm2 O6 Sm1 -160.7(11) . .
O2 Sm2 O6 Sm1 0.7(8) . .
O3 Sm2 O6 Sm1 39.6(15) . .
O12 Sm2 O6 Sm1 -75.0(10) 4_676 .
O2W Sm2 O6 Sm1 83.8(10) . .
O10 Sm2 O6 Sm1 -99.8(13) 4_676 .
Sm1 Sm2 O6 Sm1 103.0(9) 4_576 .
O13 Sm1 O6 C11 -143.7(16) . .
O1W Sm1 O6 C11 -129.6(18) . .
O11 Sm1 O6 C11 34(2) . .
O9 Sm1 O6 C11 71.6(17) . .
O1 Sm1 O6 C11 134.3(17) . .
O3 Sm1 O6 C11 -56.8(18) 4_575 .
O5 Sm1 O6 C11 -9.5(16) . .
O2 Sm1 O6 C11 152.2(19) . .
Sm2 Sm1 O6 C11 -90.8(17) 4_575 .
O13 Sm1 O6 Sm2 63.5(18) . .
O1W Sm1 O6 Sm2 77.5(10) . .
O11 Sm1 O6 Sm2 -118.9(10) . .
O9 Sm1 O6 Sm2 -81.3(10) . .
O1 Sm1 O6 Sm2 -18.5(11) . .
O3 Sm1 O6 Sm2 150.3(9) 4_575 .
O5 Sm1 O6 Sm2 -162.4(14) . .
O2 Sm1 O6 Sm2 -0.7(7) . .
Sm2 Sm1 O6 Sm2 116.4(9) 4_575 .
O13 Sm2 O7 C14 56(3) 4_576 .
O6 Sm2 O7 C14 -79(3) . .
O2 Sm2 O7 C14 -106(3) . .
O3 Sm2 O7 C14 78(3) . .
O12 Sm2 O7 C14 -158(3) 4_676 .
O2W Sm2 O7 C14 -14(3) . .
O10 Sm2 O7 C14 136(3) 4_676 .
Sm1 Sm2 O7 C14 65(3) 4_576 .
O13 Sm1 O9 C21 38(2) . .
O1W Sm1 O9 C21 163(2) . .
O11 Sm1 O9 C21 -15(2) . .
O1 Sm1 O9 C21 82(2) . .
O6 Sm1 O9 C21 -163(2) . .
O3 Sm1 O9 C21 -54(2) 4_575 .
O5 Sm1 O9 C21 -109(2) . .
O2 Sm1 O9 C21 133(2) . .
Sm2 Sm1 O9 C21 -1(3) 4_575 .
O13 Sm1 O11 C22 -129(2) . .
O1W Sm1 O11 C22 -164(2) . .
O9 Sm1 O11 C22 12(2) . .
O1 Sm1 O11 C22 -57(2) . .
O6 Sm1 O11 C22 52(2) . .
O3 Sm1 O11 C22 163(2) 4_575 .
O5 Sm1 O11 C22 85(2) . .
O2 Sm1 O11 C22 -29(2) . .
Sm2 Sm1 O11 C22 -159(2) 4_575 .
O1W Sm1 O13 Sm2 82.9(10) . 4_575
O11 Sm1 O13 Sm2 -81.3(9) . 4_575
O9 Sm1 O13 Sm2 -128.9(9) . 4_575
O1 Sm1 O13 Sm2 -172.0(11) . 4_575
O6 Sm1 O13 Sm2 96.8(14) . 4_575
O3 Sm1 O13 Sm2 -3.6(8) 4_575 4_575
O5 Sm1 O13 Sm2 -10.8(16) . 4_575
O2 Sm1 O13 Sm2 150.9(8) . 4_575
N6 Ag1 N1 C5 -46(7) 2_655 .
O1 Ag1 N1 C5 176(4) . .
N6 Ag1 N1 C2 141(5) 2_655 .
O1 Ag1 N1 C2 3(2) . .
Ag3 Ag2 N2 C5 88(3) 3_676 .
Ag3 Ag2 N2 C3 -91(2) 3_676 .
N5 Ag3 N3 C9 137(3) 2_655 .
O5 Ag3 N3 C9 -21(3) 2_655 .
Ag2 Ag3 N3 C9 -93(3) 3_676 .
N5 Ag3 N3 C10 -39(5) 2_655 .
O5 Ag3 N3 C10 164(2) 2_655 .
Ag2 Ag3 N3 C10 91(2) 3_676 .
Sm1 O1 C1 O2 9(3) . .
Ag1 O1 C1 O2 -175(2) . .
Sm1 O1 C1 C2 -169(2) . .
Ag1 O1 C1 C2 7(3) . .
Sm2 O2 C1 O1 -130(3) . .
Sm1 O2 C1 O1 -8(3) . .
Sm2 O2 C1 C2 49(5) . .
Sm1 O2 C1 C2 171(3) . .
C5 N1 C2 C3 -1(4) . .
Ag1 N1 C2 C3 175(2) . .
C5 N1 C2 C1 -176(3) . .
Ag1 N1 C2 C1 -1(4) . .
O1 C1 C2 C3 -179(3) . .
O2 C1 C2 C3 3(5) . .
O1 C1 C2 N1 -5(5) . .
O2 C1 C2 N1 177(3) . .
N1 C2 C3 N2 -3(3) . .
C1 C2 C3 N2 171(3) . .
N1 C2 C3 C4 -175(3) . .
C1 C2 C3 C4 -1(6) . .
C5 N2 C3 C2 6(3) . .
Ag2 N2 C3 C2 -175(2) . .
C5 N2 C3 C4 179(3) . .
Ag2 N2 C3 C4 -2(4) . .
Sm2 O3 C4 O4 -103(4) . .
Sm1 O3 C4 O4 46(4) 4_576 .
Sm2 O3 C4 C3 89(3) . .
Sm1 O3 C4 C3 -121(2) 4_576 .
C2 C3 C4 O4 132(4) . .
N2 C3 C4 O4 -40(4) . .
C2 C3 C4 O3 -60(4) . .
N2 C3 C4 O3 129(3) . .
C2 N1 C5 N2 5(4) . .
Ag1 N1 C5 N2 -169(2) . .
C2 N1 C5 C6 -177(3) . .
Ag1 N1 C5 C6 9(6) . .
C3 N2 C5 N1 -7(4) . .
Ag2 N2 C5 N1 174(2) . .
C3 N2 C5 C6 175(3) . .
Ag2 N2 C5 C6 -5(5) . .
N1 C5 C6 C10 25(5) . .
N2 C5 C6 C10 -157(3) . .
N1 C5 C6 C7 -164(3) . .
N2 C5 C6 C7 14(6) . .
C10 C6 C7 C8 -4(5) . .
C5 C6 C7 C8 -176(3) . .
C6 C7 C8 C9 -4(5) . .
C10 N3 C9 C8 -1(5) . .
Ag3 N3 C9 C8 -176(2) . .
C7 C8 C9 N3 7(5) . .
C9 N3 C10 C6 -8(5) . .
Ag3 N3 C10 C6 168(3) . .
C7 C6 C10 N3 10(5) . .
C5 C6 C10 N3 -178(3) . .
Sm2 O6 C11 O5 162.9(19) . .
Sm1 O6 C11 O5 16(3) . .
Sm2 O6 C11 C12 -19(4) . .
Sm1 O6 C11 C12 -166(2) . .
Sm1 O5 C11 O6 -16(3) . .
Ag3 O5 C11 O6 -162(2) 2_645 .
Sm1 O5 C11 C12 166(2) . .
Ag3 O5 C11 C12 20(3) 2_645 .
C15 N5 C12 C13 4(3) . .
Ag3 N5 C12 C13 -166.9(18) 2_645 .
C15 N5 C12 C11 -178(3) . .
Ag3 N5 C12 C11 11(3) 2_645 .
O6 C11 C12 C13 -23(5) . .
O5 C11 C12 C13 154(3) . .
O6 C11 C12 N5 160(3) . .
O5 C11 C12 N5 -23(4) . .
C15 N4 C13 C12 2(3) . .
Ag2 N4 C13 C12 -177.0(18) 2_746 .
C15 N4 C13 C14 -172(3) . .
Ag2 N4 C13 C14 9(3) 2_746 .
N5 C12 C13 N4 -4(3) . .
C11 C12 C13 N4 179(3) . .
N5 C12 C13 C14 170(3) . .
C11 C12 C13 C14 -8(5) . .
Sm2 O7 C14 O8 -131(3) . .
Sm2 O7 C14 C13 46(4) . .
N4 C13 C14 O7 -164(3) . .
C12 C13 C14 O7 23(4) . .
N4 C13 C14 O8 14(4) . .
C12 C13 C14 O8 -159(3) . .
C12 N5 C15 N4 -4(3) . .
Ag3 N5 C15 N4 164(2) 2_645 .
C12 N5 C15 C16 178(2) . .
Ag3 N5 C15 C16 -14(5) 2_645 .
C13 N4 C15 N5 1(3) . .
Ag2 N4 C15 N5 180(2) 2_746 .
C13 N4 C15 C16 179(3) . .
Ag2 N4 C15 C16 -2(5) 2_746 .
N5 C15 C16 C20 -9(4) . .
N4 C15 C16 C20 173(3) . .
N5 C15 C16 C17 168(3) . .
N4 C15 C16 C17 -10(5) . .
C20 C16 C17 C18 -6(4) . .
C15 C16 C17 C18 176(3) . .
C16 C17 C18 C19 12(5) . .
C20 N6 C19 C18 6(4) . .
Ag1 N6 C19 C18 161(2) 2_645 .
C17 C18 C19 N6 -11(4) . .
C19 N6 C20 C16 -1(5) . .
Ag1 N6 C20 C16 -156(2) 2_645 .
C17 C16 C20 N6 1(4) . .
C15 C16 C20 N6 178(3) . .
Sm2 O10 C21 O9 -178(3) 4_475 .
Sm2 O10 C21 C22 -2(3) 4_475 .
Sm1 O9 C21 O10 -169(3) . .
Sm1 O9 C21 C22 15(3) . .
Sm1 O11 C22 O12 169(2) . .
Sm1 O11 C22 C21 -10(3) . .
Sm2 O12 C22 O11 -179(2) 4_475 .
Sm2 O12 C22 C21 1(3) 4_475 .
O10 C21 C22 O11 -180(3) . .
O9 C21 C22 O11 -3(4) . .
O10 C21 C22 O12 1(4) . .
O9 C21 C22 O12 177(3) . .
